data_2012743
loop_
_publ_author_name
'Duraisamy, Thirumalai'
'Lachgar, Abdessadek'

_publ_section_title
;
 K~2~SrNb~6~Cl~18~, dipotassium strontium hexaniobium octadecachloride
;
_journal_issue 6
_journal_name_full 'Acta Crystallographica Section C'
_journal_page_first i85
_journal_page_last i86
_journal_paper_doi 10.1107/S010827010200687X
_journal_volume 58
_journal_year 2002
_chemical_formula_iupac 'K2 Sr Nb6 Cl18'
_chemical_formula_moiety 'Cl18 K2 Nb6 Sr1'
_chemical_formula_structural 'K2 Sr Nb6 Cl18'
_chemical_formula_sum 'Cl18 K2 Nb6 Sr'
_chemical_formula_weight 1361.4
_chemical_name_common 'Niobium chloride'
_chemical_name_systematic
;
Dipotassium strontium hexaniobium octadecachloride
;
_space_group_IT_number 148
_symmetry_cell_setting trigonal
_symmetry_space_group_name_Hall '-R 3'
_symmetry_space_group_name_H-M 'R -3 :H'
_atom_sites_solution_primary direct
_atom_sites_solution_secondary difmap
_cell_angle_alpha 90.00
_cell_angle_beta 90.00
_cell_angle_gamma 120.00
_cell_formula_units_Z 3
_cell_length_a 9.3025(8)
_cell_length_b 9.3025(8)
_cell_length_c 25.9412(18)
_cell_measurement_reflns_used 34
_cell_measurement_temperature 273(2)
_cell_measurement_theta_max 12.50
_cell_measurement_theta_min 2.67
_cell_volume 1944.1(3)
_computing_cell_refinement XSCANS
_computing_data_collection 'XSCANS (Bruker, 1996)'
_computing_data_reduction 'SHELXTL (Sheldrick, 1997a)'
_computing_structure_refinement 'SHELXL97 (Sheldrick, 1997b)'
_computing_structure_solution 'SHELXS97 (Sheldrick, 1997b)'
_diffrn_ambient_temperature 273(2)
_diffrn_measured_fraction_theta_full 0.992
_diffrn_measured_fraction_theta_max 0.992
_diffrn_measurement_device_type 'Bruker P4'
_diffrn_measurement_method \w
_diffrn_radiation_monochromator graphite
_diffrn_radiation_source 'normal-focus sealed tube'
_diffrn_radiation_type MoK\a
_diffrn_radiation_wavelength 0.71073
_diffrn_reflns_av_R_equivalents 0.0350
_diffrn_reflns_av_sigmaI/netI 0.0449
_diffrn_reflns_limit_h_max 12
_diffrn_reflns_limit_h_min -12
_diffrn_reflns_limit_k_max 13
_diffrn_reflns_limit_k_min -13
_diffrn_reflns_limit_l_max 36
_diffrn_reflns_limit_l_min -36
_diffrn_reflns_number 2837
_diffrn_reflns_theta_full 30.21
_diffrn_reflns_theta_max 30.21
_diffrn_reflns_theta_min 2.36
_diffrn_standards_decay_% 0
_diffrn_standards_interval_count 297
_diffrn_standards_number 3
_exptl_absorpt_coefficient_mu 6.772
_exptl_absorpt_correction_T_max 0.923
_exptl_absorpt_correction_T_min 0.554
_exptl_absorpt_correction_type empirical
_exptl_absorpt_process_details 'via \y scan (North et al., 1968)'
_exptl_crystal_colour black
_exptl_crystal_density_diffrn 3.488
_exptl_crystal_description 'truncated cuboctahedron'
_exptl_crystal_F_000 1884
_exptl_crystal_size_max 0.25
_exptl_crystal_size_mid 0.22
_exptl_crystal_size_min 0.20
_refine_diff_density_max 0.762
_refine_diff_density_min -0.745
_refine_ls_extinction_coef 0.00170(11)
_refine_ls_extinction_expression Fc^*^=kFc[1+0.001xFc^2^\l^3^/sin(2\q)]^-1/4^
_refine_ls_extinction_method 'SHELXL (Sheldrick, 1997a)'
_refine_ls_goodness_of_fit_ref 0.897
_refine_ls_matrix_type full
_refine_ls_number_parameters 43
_refine_ls_number_reflns 1288
_refine_ls_number_restraints 0
_refine_ls_restrained_S_all 0.897
_refine_ls_R_factor_all 0.0425
_refine_ls_R_factor_gt 0.0307
_refine_ls_shift/su_max <0.001
_refine_ls_shift/su_mean 0.000
_refine_ls_structure_factor_coef Fsqd
_refine_ls_weighting_details 'w = 1/[\s^2^(Fo^2^)+(0.0431P)^2^] where P = (Fo^2^+2Fc^2^)/3'
_refine_ls_weighting_scheme calc
_refine_ls_wR_factor_gt 0.0672
_refine_ls_wR_factor_ref 0.0725
_reflns_number_gt 1072
_reflns_number_total 1288
_reflns_threshold_expression I>2\s(I)
_cod_data_source_file br1367.cif
_cod_data_source_block I
_cod_depositor_comments
;
The following automatic conversions were performed:
'_geom_bond_publ_flag' value 'Yes' changed to 'yes' according to
'/home/saulius/struct/CIF-dictionaries/cif_core.dic' dictionary named
'cif_core.dic' version 2.4.1 from 2010-06-29.

Automatic conversion script
Id: cif_fix_enum 1527 2010-12-29 10:47:43Z saulius 

The following automatic conversions were performed:

'_geom_bond_publ_flag' value 'Yes' changed to 'yes' according to
/home/saulius/struct/CIF-dictionaries/cif_core.dic dictionary named
'cif_core.dic' version 2.4.1 from 2010-06-29.

Automatic conversion script
Id: cif_fix_values 1715 2011-07-08 13:25:40Z adriana 
;
_cod_original_sg_symbol_H-M 'R -3'
_cod_original_formula_sum 'Cl18 K2 Nb6 Sr1'
_cod_database_code 2012743
_cod_database_fobs_code 2012743

loop_
_symmetry_equiv_pos_as_xyz
'x, y, z'
'-y, x-y, z'
'-x+y, -x, z'
'x+2/3, y+1/3, z+1/3'
'-y+2/3, x-y+1/3, z+1/3'
'-x+y+2/3, -x+1/3, z+1/3'
'x+1/3, y+2/3, z+2/3'
'-y+1/3, x-y+2/3, z+2/3'
'-x+y+1/3, -x+2/3, z+2/3'
'-x, -y, -z'
'y, -x+y, -z'
'x-y, x, -z'
'-x+2/3, -y+1/3, -z+1/3'
'y+2/3, -x+y+1/3, -z+1/3'
'x-y+2/3, x+1/3, -z+1/3'
'-x+1/3, -y+2/3, -z+2/3'
'y+1/3, -x+y+2/3, -z+2/3'
'x-y+1/3, x+2/3, -z+2/3'

loop_
_atom_site_label
_atom_site_fract_x
_atom_site_fract_y
_atom_site_fract_z
_atom_site_U_iso_or_equiv
_atom_site_adp_type
_atom_site_calc_flag
_atom_site_refinement_flags
_atom_site_occupancy
_atom_site_disorder_assembly
_atom_site_disorder_group
_atom_site_type_symbol
Nb 0.16564(4) 0.19468(4) 0.045953(14) 0.00999(12) Uani d . 1 . . Nb
Sr 0.3333 0.6667 0.1667 0.0152(2) Uani d S 1 . . Sr
Cl1 0.42185(12) 0.26214(13) -0.00009(4) 0.0164(2) Uani d . 1 . . Cl
Cl2 0.22717(13) 0.03393(13) 0.10867(4) 0.0164(2) Uani d . 1 . . Cl
Cl3 0.37873(13) 0.43532(13) 0.10374(4) 0.0194(2) Uani d . 1 . . Cl
K 0.6667 0.3333 0.11171(10) 0.0403(5) Uani d S 1 . . K

loop_
_atom_site_aniso_label
_atom_site_aniso_U_11
_atom_site_aniso_U_22
_atom_site_aniso_U_33
_atom_site_aniso_U_12
_atom_site_aniso_U_13
_atom_site_aniso_U_23
Nb 0.01050(18) 0.01012(19) 0.00911(18) 0.00498(14) -0.00058(12) -0.00084(12)
Sr 0.0153(3) 0.0153(3) 0.0148(5) 0.00766(15) 0.000 0.000
Cl1 0.0106(4) 0.0170(5) 0.0174(5) 0.0038(4) 0.0009(4) -0.0026(4)
Cl2 0.0190(5) 0.0154(5) 0.0142(4) 0.0082(4) -0.0061(4) -0.0007(4)
Cl3 0.0192(5) 0.0172(5) 0.0193(5) 0.0074(4) -0.0042(4) -0.0070(4)
K 0.0377(8) 0.0377(8) 0.0454(14) 0.0189(4) 0.000 0.000

loop_
_atom_type_symbol
_atom_type_description
_atom_type_scat_dispersion_real
_atom_type_scat_dispersion_imag
_atom_type_scat_source
Cl Cl 0.1484 0.1585 'International Tables Vol C Tables 4.2.6.8 and 6.1.1.4'
K K 0.2009 0.2494 'International Tables Vol C Tables 4.2.6.8 and 6.1.1.4'
Sr Sr -1.5307 3.2498 'International Tables Vol C Tables 4.2.6.8 and 6.1.1.4'
Nb Nb -2.0727 0.6215 'International Tables Vol C Tables 4.2.6.8 and 6.1.1.4'

loop_
_geom_angle_atom_site_label_1
_geom_angle_atom_site_label_2
_geom_angle_atom_site_label_3
_geom_angle_site_symmetry_1
_geom_angle_site_symmetry_3
_geom_angle
Cl1 Nb Cl1 12 . 88.905(13)
Cl1 Nb Cl2 12 . 163.11(4)
Cl1 Nb Cl2 . . 89.19(4)
Cl1 Nb Cl2 12 2 89.05(4)
Cl1 Nb Cl2 . 2 163.15(4)
Cl2 Nb Cl2 . 2 87.92(5)
Cl1 Nb Cl3 12 . 82.74(4)
Cl1 Nb Cl3 . . 80.51(4)
Cl2 Nb Cl3 . . 80.40(4)
Cl2 Nb Cl3 2 . 82.64(4)
Cl1 Nb Nb 12 12 53.38(3)
Cl1 Nb Nb . 12 95.99(3)
Cl2 Nb Nb . 12 143.50(3)
Cl2 Nb Nb 2 12 96.19(3)
Cl3 Nb Nb . 12 136.11(3)
Cl1 Nb Nb 12 11 96.11(3)
Cl1 Nb Nb . 11 53.36(3)
Cl2 Nb Nb . 11 96.20(3)
Cl2 Nb Nb 2 11 143.48(3)
Cl3 Nb Nb . 11 133.86(3)
Nb Nb Nb 12 11 60.165(17)
Cl1 Nb Nb 12 2 95.82(3)
Cl1 Nb Nb . 2 143.36(3)
Cl2 Nb Nb . 2 95.70(3)
Cl2 Nb Nb 2 2 53.49(3)
Cl3 Nb Nb . 2 136.12(3)
Cl1 Nb Nb 12 3 143.38(3)
Cl1 Nb Nb . 3 95.91(3)
Cl2 Nb Nb . 3 53.50(3)
Cl2 Nb Nb 2 3 95.69(3)
Cl3 Nb Nb . 3 133.88(3)
Nb Nb Nb 12 3 90.0
Nb Nb Nb 11 3 59.918(8)
Nb Nb Nb 2 3 60.0
Cl3 Sr Cl3 3_565 . 91.33(3)
Cl3 Sr Cl3 2_665 . 91.33(3)
Cl3 Sr Cl3 15 . 88.67(3)
Cl3 Sr Cl3 3_565 14_455 88.67(3)
Cl3 Sr Cl3 2_665 14_455 180.0
Cl3 Sr Cl3 15 14_455 91.33(3)
Cl3 Sr Cl3 . 14_455 88.67(3)
Cl3 Sr Cl3 3_565 13_565 88.67(3)
Cl3 Sr Cl3 2_665 13_565 88.67(3)
Cl3 Sr Cl3 15 13_565 91.33(3)
Cl3 Sr Cl3 . 13_565 180.0
Cl3 Sr Cl3 14_455 13_565 91.33(3)
Nb Cl1 Nb 11 . 73.26(3)
Nb Cl1 K 11 . 138.87(4)
Nb Cl1 K . . 95.80(4)
Nb Cl2 K . 13 106.97(4)
Nb Cl2 K 3 13 106.96(4)
Nb Cl2 K . . 93.62(4)
Nb Cl2 K 3 . 136.56(6)
K Cl2 K 13 . 116.48(3)
Nb Cl3 Sr . . 129.32(4)
Nb Cl3 K . . 99.76(4)
Sr Cl3 K . . 128.76(5)
Cl3 K Cl3 3_665 2_655 119.603(11)
Cl3 K Cl3 3_665 . 119.603(11)
Cl3 K Cl3 2_655 . 119.603(11)
Cl3 K Cl2 3_665 14 97.16(5)
Cl3 K Cl2 2_655 14 62.45(3)
Cl3 K Cl2 . 14 119.69(6)
Cl3 K Cl2 3_665 15 62.45(3)
Cl3 K Cl2 2_655 15 119.69(6)
Cl3 K Cl2 . 15 97.16(5)
Cl2 K Cl2 14 15 57.89(5)
Cl3 K Cl2 3_665 13 119.69(6)
Cl3 K Cl2 2_655 13 97.16(5)
Cl3 K Cl2 . 13 62.45(3)
Cl2 K Cl2 14 13 57.89(5)
Cl2 K Cl2 15 13 57.89(5)
Cl3 K Cl1 3_665 2_655 86.44(5)
Cl3 K Cl1 2_655 2_655 57.17(3)
Cl3 K Cl1 . 2_655 116.65(7)
Cl2 K Cl1 14 2_655 111.26(2)
Cl2 K Cl1 15 2_655 142.86(2)
Cl2 K Cl1 13 2_655 151.49(2)
Cl3 K Cl1 3_665 . 116.65(7)
Cl3 K Cl1 2_655 . 86.44(5)
Cl3 K Cl1 . . 57.17(3)
Cl2 K Cl1 14 . 142.85(2)
Cl2 K Cl1 15 . 151.49(2)
Cl2 K Cl1 13 . 111.26(2)
Cl1 K Cl1 2_655 . 59.53(5)
Cl3 K Cl1 3_665 3_665 57.17(3)
Cl3 K Cl1 2_655 3_665 116.65(7)
Cl3 K Cl1 . 3_665 86.44(5)
Cl2 K Cl1 14 3_665 151.49(2)
Cl2 K Cl1 15 3_665 111.26(2)
Cl2 K Cl1 13 3_665 142.85(2)
Cl1 K Cl1 2_655 3_665 59.53(5)
Cl1 K Cl1 . 3_665 59.53(5)
Cl3 K Cl2 3_665 2_655 63.55(3)
Cl3 K Cl2 2_655 2_655 56.42(3)
Cl3 K Cl2 . 2_655 173.95(8)
Cl2 K Cl2 14 2_655 63.52(3)
Cl2 K Cl2 15 2_655 88.88(4)
Cl2 K Cl2 13 2_655 121.31(6)
Cl1 K Cl2 2_655 2_655 57.62(3)
Cl1 K Cl2 . 2_655 117.00(6)
Cl1 K Cl2 3_665 2_655 91.61(4)
Cl3 K Cl2 3_665 . 173.95(8)
Cl3 K Cl2 2_655 . 63.55(3)
Cl3 K Cl2 . . 56.42(3)
Cl2 K Cl2 14 . 88.88(4)
Cl2 K Cl2 15 . 121.31(6)
Cl2 K Cl2 13 . 63.52(3)
Cl1 K Cl2 2_655 . 91.61(4)
Cl1 K Cl2 . . 57.62(3)
Cl1 K Cl2 3_665 . 117.00(6)
Cl2 K Cl2 2_655 . 119.953(4)
Cl3 K Cl2 3_665 3_665 56.42(3)
Cl3 K Cl2 2_655 3_665 173.95(8)
Cl3 K Cl2 . 3_665 63.55(3)
Cl2 K Cl2 14 3_665 121.31(6)
Cl2 K Cl2 15 3_665 63.52(3)
Cl2 K Cl2 13 3_665 88.88(4)
Cl1 K Cl2 2_655 3_665 117.00(6)
Cl1 K Cl2 . 3_665 91.61(4)
Cl1 K Cl2 3_665 3_665 57.62(3)
Cl2 K Cl2 2_655 3_665 119.953(4)
Cl2 K Cl2 . 3_665 119.953(4)

loop_
_geom_bond_atom_site_label_1
_geom_bond_atom_site_label_2
_geom_bond_site_symmetry_2
_geom_bond_distance
_geom_bond_publ_flag
Nb Cl1 12 2.4497(11) yes
Nb Cl1 . 2.4505(11) yes
Nb Cl2 . 2.4631(11) yes
Nb Cl2 2 2.4635(11) yes
Nb Cl3 . 2.5982(11) yes
Nb Nb 12 2.9237(6) yes
Nb Nb 11 2.9237(6) no
Nb Nb 2 2.9309(7) yes
Nb Nb 3 2.9309(7) no
Sr Cl3 3_565 2.8954(11) yes
Sr Cl3 2_665 2.8954(11) no
Sr Cl3 15 2.8954(11) no
Sr Cl3 . 2.8954(11) no
Sr Cl3 14_455 2.8954(11) no
Sr Cl3 13_565 2.8954(11) no
Cl1 Nb 11 2.4497(11) no
Cl1 K . 3.539(2) no
Cl2 Nb 3 2.4635(11) no
Cl2 K 13 3.533(2) no
Cl2 K . 3.6182(11) no
Cl3 K . 3.2648(12) no
K Cl3 3_665 3.2648(12) yes
K Cl3 2_655 3.2648(12) no
K Cl2 14 3.533(2) yes
K Cl2 15 3.533(2) no
K Cl2 13 3.533(2) no
K Cl1 2_655 3.539(2) yes
K Cl1 3_665 3.539(2) no
K Cl2 2_655 3.6182(11) yes
K Cl2 3_665 3.6182(11) no
